data_2240007
loop_
_publ_author_name
'Sivakumar, N.'
'Muralidharan, S.'
'Chakkaravarthi, G.'
'Velmurugan, D.'
'Anbalagan, G.'

_publ_section_title
;
 Crystal structure of bis-(4-dimethylaminopyridinium)
 bis-(2-nitrobenzoate) trihydrate
;
_journal_coeditor_code SU2777
_journal_issue 10
_journal_name_full 'Acta Crystallographica Section E'
_journal_page_first 221
_journal_page_last 223
_journal_paper_doi 10.1107/S1600536814020583
_journal_volume 70
_journal_year 2014
_chemical_formula_iupac '2C7 H11 N2 + , 2C7 H4 N O4 - ,  3H2 O'
_chemical_formula_moiety '2(C7 H4 N O4) -, 2(C7 H11 N2) +, 3(H2 O)'
_chemical_formula_sum 'C14 H18 N3 O5.5'
_chemical_formula_weight 316.31
_chemical_name_systematic
;
Bis-(4-dimethylaminopyridinium) bis-(2-nitrobenzoate) trihydrate
;
_space_group_IT_number 2
_symmetry_cell_setting triclinic
_symmetry_space_group_name_Hall '-P 1'
_symmetry_space_group_name_H-M 'P -1'
_atom_sites_solution_hydrogens geom
_atom_sites_solution_primary direct
_atom_sites_solution_secondary difmap
_audit_creation_method SHELXL-97
_cell_angle_alpha 108.2380(10)
_cell_angle_beta 92.247(2)
_cell_angle_gamma 101.5120(10)
_cell_formula_units_Z 4
_cell_length_a 7.6163(4)
_cell_length_b 12.7215(7)
_cell_length_c 17.3478(9)
_cell_measurement_reflns_used 668
_cell_measurement_temperature 296(2)
_cell_measurement_theta_max 26.5
_cell_measurement_theta_min 1.2
_cell_volume 1554.93(14)
_computing_cell_refinement
;
SAINT (Bruker, 2004)
;
_computing_data_collection
;
APEX2 (Bruker, 2004)
;
_computing_data_reduction
;
SAINT (Bruker, 2004)
;
_computing_molecular_graphics
;
PLATON (Spek, 2009)
;
_computing_publication_material
;
SHELXS97 (Sheldrick, 2008) and PLATON (Spek, 2009)
;
_computing_structure_refinement
;
SHELXL97 (Sheldrick, 2008)
;
_computing_structure_solution
;
SHELXS97 (Sheldrick, 2008)
;
_diffrn_ambient_temperature 296(2)
_diffrn_measured_fraction_theta_full 0.999
_diffrn_measured_fraction_theta_max 0.999
_diffrn_measurement_device_type 'Bruker APEXII CCD'
_diffrn_measurement_method '\w and \f scan'
_diffrn_radiation_monochromator graphite
_diffrn_radiation_source 'fine-focus sealed tube'
_diffrn_radiation_type MoK\a
_diffrn_radiation_wavelength 0.71073
_diffrn_reflns_av_R_equivalents 0.0287
_diffrn_reflns_av_sigmaI/netI 0.0221
_diffrn_reflns_limit_h_max 9
_diffrn_reflns_limit_h_min -9
_diffrn_reflns_limit_k_max 15
_diffrn_reflns_limit_k_min -15
_diffrn_reflns_limit_l_max 21
_diffrn_reflns_limit_l_min -21
_diffrn_reflns_number 24031
_diffrn_reflns_theta_full 26.47
_diffrn_reflns_theta_max 26.47
_diffrn_reflns_theta_min 1.24
_diffrn_standards_interval_time 0
_diffrn_standards_number 0
_exptl_absorpt_coefficient_mu 0.105
_exptl_absorpt_correction_T_max 0.9792
_exptl_absorpt_correction_T_min 0.9711
_exptl_absorpt_correction_type multi-scan
_exptl_absorpt_process_details
;
(SADABS; Sheldrick, 1996)
;
_exptl_crystal_colour colourless
_exptl_crystal_density_diffrn 1.351
_exptl_crystal_density_method 'not measured'
_exptl_crystal_description block
_exptl_crystal_F_000 668
_exptl_crystal_size_max 0.28
_exptl_crystal_size_mid 0.24
_exptl_crystal_size_min 0.20
_refine_diff_density_max 0.329
_refine_diff_density_min -0.359
_refine_ls_extinction_coef 0.088(5)
_refine_ls_extinction_expression Fc^*^=kFc[1+0.001xFc^2^\l^3^/sin(2\q)]^-1/4^
_refine_ls_extinction_method SHELXL
_refine_ls_goodness_of_fit_ref 1.040
_refine_ls_hydrogen_treatment mixed
_refine_ls_matrix_type full
_refine_ls_number_parameters 437
_refine_ls_number_reflns 6426
_refine_ls_number_restraints 9
_refine_ls_restrained_S_all 1.043
_refine_ls_R_factor_all 0.0610
_refine_ls_R_factor_gt 0.0492
_refine_ls_shift/su_max 0.000
_refine_ls_shift/su_mean 0.000
_refine_ls_structure_factor_coef Fsqd
_refine_ls_weighting_details 'calc w=1/[\s^2^(Fo^2^)+(0.0740P)^2^+0.5049P] where P=(Fo^2^+2Fc^2^)/3'
_refine_ls_weighting_scheme calc
_refine_ls_wR_factor_gt 0.1414
_refine_ls_wR_factor_ref 0.1535
_reflns_number_gt 5126
_reflns_number_total 6426
_reflns_threshold_expression >2sigma(I)
_cod_data_source_file su2777sup1.cif
_cod_data_source_block I
_cod_database_code 2240007
_cod_database_fobs_code 2240007

loop_
_symmetry_equiv_pos_as_xyz
'x, y, z'
'-x, -y, -z'

loop_
_atom_site_type_symbol
_atom_site_label
_atom_site_fract_x
_atom_site_fract_y
_atom_site_fract_z
_atom_site_U_iso_or_equiv
_atom_site_adp_type
_atom_site_calc_flag
_atom_site_refinement_flags
_atom_site_occupancy
_atom_site_symmetry_multiplicity
C C1 0.8708(2) 0.46302(15) 1.12324(10) 0.0488(4) Uani d . 1 1
H H1 0.9041 0.4227 1.1556 0.059 Uiso calc R 1 1
C C2 0.7934(2) 0.40558(14) 1.04589(10) 0.0460(4) Uani d . 1 1
H H2 0.7728 0.3268 1.0263 0.055 Uiso calc R 1 1
C C3 0.7434(2) 0.46462(13) 0.99459(9) 0.0409(3) Uani d . 1 1
C C4 0.7752(2) 0.58414(14) 1.03061(11) 0.0483(4) Uani d . 1 1
H H4 0.7426 0.6276 1.0005 0.058 Uiso calc R 1 1
C C5 0.8525(3) 0.63547(15) 1.10852(11) 0.0527(4) Uani d . 1 1
H H5 0.8727 0.7141 1.1309 0.063 Uiso calc R 1 1
C C6 0.6297(3) 0.28730(17) 0.88249(12) 0.0664(5) Uani d . 1 1
H H6A 0.7376 0.2625 0.8660 0.100 Uiso calc R 1 1
H H6B 0.5412 0.2632 0.8359 0.100 Uiso calc R 1 1
H H6C 0.5836 0.2548 0.9227 0.100 Uiso calc R 1 1
C C7 0.6312(3) 0.47267(19) 0.86320(12) 0.0650(5) Uani d . 1 1
H H7A 0.5391 0.5126 0.8832 0.097 Uiso calc R 1 1
H H7B 0.5903 0.4202 0.8092 0.097 Uiso calc R 1 1
H H7C 0.7384 0.5261 0.8616 0.097 Uiso calc R 1 1
C C8 0.8222(3) 1.47002(15) 0.57602(11) 0.0523(4) Uani d . 1 1
H H8 0.8505 1.4290 0.6089 0.063 Uiso calc R 1 1
C C9 0.7602(2) 1.41427(15) 0.49641(11) 0.0500(4) Uani d . 1 1
H H9 0.7461 1.3359 0.4755 0.060 Uiso calc R 1 1
C C10 0.7169(2) 1.47433(14) 0.44473(10) 0.0446(4) Uani d . 1 1
C C11 0.7429(3) 1.59337(15) 0.48165(11) 0.0537(4) Uani d . 1 1
H H11 0.7176 1.6377 0.4508 0.064 Uiso calc R 1 1
C C12 0.8050(3) 1.64289(16) 0.56213(12) 0.0573(5) Uani d . 1 1
H H12 0.8210 1.7211 0.5855 0.069 Uiso calc R 1 1
C C13 0.6263(4) 1.29817(19) 0.32983(13) 0.0759(6) Uani d . 1 1
H H13A 0.7383 1.2756 0.3343 0.114 Uiso calc R 1 1
H H13B 0.5807 1.2754 0.2733 0.114 Uiso calc R 1 1
H H13C 0.5407 1.2625 0.3583 0.114 Uiso calc R 1 1
C C14 0.6142(4) 1.4840(2) 0.31276(13) 0.0776(7) Uani d . 1 1
H H14A 0.5189 1.5211 0.3325 0.116 Uiso calc R 1 1
H H14B 0.5767 1.4324 0.2583 0.116 Uiso calc R 1 1
H H14C 0.7195 1.5398 0.3126 0.116 Uiso calc R 1 1
C C15 0.9883(3) 0.77742(14) 0.79236(10) 0.0495(4) Uani d . 1 1
C C16 0.9024(2) 0.83033(12) 0.93876(10) 0.0403(3) Uani d . 1 1
C C17 0.9453(2) 0.87021(13) 1.02242(10) 0.0459(4) Uani d . 1 1
H H17 0.8552 0.8706 1.0571 0.055 Uiso calc R 1 1
C C18 1.1237(3) 0.90929(14) 1.05345(10) 0.0513(4) Uani d . 1 1
H H18 1.1552 0.9363 1.1096 0.062 Uiso calc R 1 1
C C19 1.2561(2) 0.90851(14) 1.00132(12) 0.0526(4) Uani d . 1 1
H H19 1.3767 0.9347 1.0226 0.063 Uiso calc R 1 1
C C20 1.2105(2) 0.86906(14) 0.91776(11) 0.0489(4) Uani d . 1 1
H H20 1.3011 0.8699 0.8834 0.059 Uiso calc R 1 1
C C21 1.0315(2) 0.82816(12) 0.88416(9) 0.0410(4) Uani d . 1 1
C C22 0.8177(2) 1.16928(13) 0.58212(10) 0.0456(4) Uani d . 1 1
C C23 0.9267(3) 1.12931(18) 0.52210(14) 0.0671(5) Uani d . 1 1
H H23 1.0470 1.1331 0.5369 0.081 Uiso calc R 1 1
C C24 0.8576(4) 1.0839(2) 0.44030(14) 0.0823(7) Uani d . 1 1
H H24 0.9322 1.0573 0.4010 0.099 Uiso calc R 1 1
C C25 0.6807(4) 1.07774(18) 0.41684(13) 0.0755(7) Uani d . 1 1
H H25 0.6360 1.0473 0.3619 0.091 Uiso calc R 1 1
C C26 0.5713(3) 1.11601(15) 0.47379(12) 0.0613(5) Uani d . 1 1
H H26 0.4514 1.1123 0.4583 0.074 Uiso calc R 1 1
C C27 0.6400(2) 1.16086(13) 0.55545(10) 0.0456(4) Uani d . 1 1
C C28 0.9034(2) 1.22402(14) 0.66958(11) 0.0503(4) Uani d . 1 1
N N1 0.9009(2) 0.57649(13) 1.15435(9) 0.0512(4) Uani d D 1 1
N N2 0.8436(2) 1.58265(13) 0.60863(9) 0.0541(4) Uani d D 1 1
N N3 0.6704(2) 0.41060(13) 0.91725(8) 0.0511(4) Uani d . 1 1
N N4 0.6558(2) 1.42142(13) 0.36576(9) 0.0562(4) Uani d . 1 1
N N5 0.7108(2) 0.79252(13) 0.90781(10) 0.0541(4) Uani d . 1 1
N N6 0.5164(2) 1.19959(14) 0.61527(12) 0.0626(4) Uani d . 1 1
O O1 0.6036(2) 0.76776(17) 0.95241(13) 0.0902(5) Uani d . 1 1
O O2 0.6658(2) 0.7890(2) 0.83978(12) 0.1068(7) Uani d . 1 1
O O3 0.9533(3) 0.67136(11) 0.76561(8) 0.0799(5) Uani d . 1 1
O O4 0.9988(2) 0.84108(12) 0.75059(8) 0.0675(4) Uani d . 1 1
O O5 0.9399(2) 1.16209(12) 0.70715(10) 0.0762(5) Uani d . 1 1
O O6 0.9380(3) 1.32923(11) 0.69509(9) 0.0787(5) Uani d . 1 1
O O7 0.5517(3) 1.2051(2) 0.68427(11) 0.1237(9) Uani d . 1 1
O O8 0.3773(3) 1.21786(19) 0.59186(15) 0.1076(7) Uani d . 1 1
O O9 0.1837(2) 1.07159(15) 0.78781(11) 0.0777(4) Uani d D 1 1
O O10 0.7405(2) 0.93838(16) 0.68527(13) 0.0874(5) Uani d D 1 1
O O11 0.5046(3) 1.0003(3) 0.81462(15) 0.1128(7) Uani d D 1 1
H H9A 0.141(6) 1.103(3) 0.758(2) 0.169 Uiso d D 1 1
H H9B 0.087(2) 1.020(2) 0.777(3) 0.169 Uiso d D 1 1
H H10A 0.814(5) 0.917(4) 0.709(2) 0.169 Uiso d D 1 1
H H10B 0.803(5) 1.0021(18) 0.692(3) 0.169 Uiso d D 1 1
H H11A 0.425(4) 1.026(4) 0.798(3) 0.169 Uiso d D 1 1
H H11B 0.566(5) 0.996(4) 0.7735(18) 0.169 Uiso d D 1 1
H H1A 0.957(3) 0.6117(18) 1.2044(8) 0.074(7) Uiso d D 1 1
H H2A 0.887(3) 1.6140(18) 0.6610(7) 0.073(7) Uiso d D 1 1

loop_
_atom_site_aniso_label
_atom_site_aniso_U_11
_atom_site_aniso_U_22
_atom_site_aniso_U_33
_atom_site_aniso_U_12
_atom_site_aniso_U_13
_atom_site_aniso_U_23
C1 0.0534(10) 0.0527(9) 0.0438(9) 0.0111(7) -0.0004(7) 0.0217(7)
C2 0.0536(9) 0.0411(8) 0.0446(9) 0.0107(7) 0.0017(7) 0.0161(7)
C3 0.0414(8) 0.0448(8) 0.0373(8) 0.0095(6) 0.0039(6) 0.0146(7)
C4 0.0590(10) 0.0434(8) 0.0462(9) 0.0116(7) 0.0013(7) 0.0203(7)
C5 0.0632(11) 0.0398(8) 0.0501(10) 0.0042(7) 0.0004(8) 0.0130(7)
C6 0.0867(15) 0.0554(11) 0.0452(10) 0.0093(10) -0.0065(10) 0.0057(8)
C7 0.0803(14) 0.0753(13) 0.0431(10) 0.0207(11) -0.0041(9) 0.0240(9)
C8 0.0630(11) 0.0519(10) 0.0439(9) 0.0088(8) -0.0013(8) 0.0218(8)
C9 0.0601(10) 0.0428(8) 0.0456(9) 0.0067(7) -0.0027(8) 0.0164(7)
C10 0.0451(8) 0.0481(9) 0.0395(8) 0.0057(7) 0.0012(7) 0.0163(7)
C11 0.0666(11) 0.0484(9) 0.0500(10) 0.0142(8) 0.0005(8) 0.0216(8)
C12 0.0720(12) 0.0443(9) 0.0517(10) 0.0132(8) 0.0040(9) 0.0106(8)
C13 0.0970(17) 0.0637(13) 0.0493(11) 0.0072(11) -0.0159(11) 0.0035(9)
C14 0.0997(17) 0.0870(16) 0.0473(11) 0.0099(13) -0.0081(11) 0.0322(11)
C15 0.0684(11) 0.0442(9) 0.0377(8) 0.0162(8) 0.0020(8) 0.0144(7)
C16 0.0472(8) 0.0311(7) 0.0436(8) 0.0097(6) 0.0005(7) 0.0139(6)
C17 0.0623(10) 0.0373(8) 0.0416(9) 0.0152(7) 0.0094(7) 0.0147(6)
C18 0.0741(12) 0.0386(8) 0.0375(8) 0.0126(8) -0.0067(8) 0.0090(7)
C19 0.0512(10) 0.0431(9) 0.0580(11) 0.0075(7) -0.0093(8) 0.0125(8)
C20 0.0505(9) 0.0450(9) 0.0516(10) 0.0120(7) 0.0071(7) 0.0154(7)
C21 0.0544(9) 0.0314(7) 0.0381(8) 0.0117(6) 0.0023(7) 0.0114(6)
C22 0.0553(9) 0.0356(8) 0.0429(9) 0.0062(7) -0.0054(7) 0.0125(7)
C23 0.0645(12) 0.0624(12) 0.0701(13) 0.0136(10) 0.0101(10) 0.0157(10)
C24 0.117(2) 0.0663(14) 0.0559(13) 0.0153(13) 0.0275(13) 0.0100(11)
C25 0.118(2) 0.0532(11) 0.0406(10) -0.0022(12) -0.0100(12) 0.0109(9)
C26 0.0772(13) 0.0440(9) 0.0540(11) -0.0037(9) -0.0243(10) 0.0182(8)
C27 0.0566(9) 0.0342(7) 0.0428(9) 0.0042(7) -0.0085(7) 0.0135(6)
C28 0.0553(10) 0.0452(9) 0.0476(9) 0.0046(7) -0.0131(8) 0.0175(7)
N1 0.0546(8) 0.0524(8) 0.0401(8) 0.0022(7) -0.0065(6) 0.0134(6)
N2 0.0665(10) 0.0548(9) 0.0360(8) 0.0098(7) 0.0001(7) 0.0107(7)
N3 0.0630(9) 0.0512(8) 0.0380(7) 0.0131(7) -0.0022(6) 0.0137(6)
N4 0.0667(10) 0.0580(9) 0.0404(8) 0.0069(7) -0.0061(7) 0.0172(7)
N5 0.0502(8) 0.0475(8) 0.0660(10) 0.0103(6) -0.0011(7) 0.0220(7)
N6 0.0550(9) 0.0560(9) 0.0715(11) 0.0113(7) -0.0042(8) 0.0156(8)
O1 0.0539(9) 0.1180(14) 0.1136(14) 0.0119(9) 0.0183(9) 0.0619(12)
O2 0.0651(10) 0.172(2) 0.0772(12) 0.0044(11) -0.0220(9) 0.0492(13)
O3 0.1489(16) 0.0448(7) 0.0383(7) 0.0178(8) -0.0128(8) 0.0077(6)
O4 0.1011(11) 0.0583(8) 0.0494(7) 0.0185(7) 0.0010(7) 0.0271(6)
O5 0.0974(11) 0.0614(8) 0.0711(9) 0.0069(8) -0.0274(8) 0.0346(7)
O6 0.1240(13) 0.0446(7) 0.0532(8) 0.0023(7) -0.0385(8) 0.0119(6)
O7 0.0940(14) 0.211(3) 0.0547(11) 0.0546(15) 0.0089(9) 0.0146(13)
O8 0.0775(12) 0.1227(16) 0.1424(18) 0.0515(11) 0.0068(12) 0.0535(14)
O9 0.0827(11) 0.0792(11) 0.0707(10) 0.0185(8) -0.0039(8) 0.0252(8)
O10 0.0776(11) 0.0778(11) 0.1062(14) 0.0037(9) -0.0192(10) 0.0413(10)
O11 0.0952(15) 0.153(2) 0.0994(16) 0.0310(14) 0.0013(12) 0.0531(15)

loop_
_atom_type_symbol
_atom_type_description
_atom_type_scat_dispersion_real
_atom_type_scat_dispersion_imag
_atom_type_scat_source
C C 0.0033 0.0016 'International Tables Vol C Tables 4.2.6.8 and 6.1.1.4'
H H 0.0000 0.0000 'International Tables Vol C Tables 4.2.6.8 and 6.1.1.4'
N N 0.0061 0.0033 'International Tables Vol C Tables 4.2.6.8 and 6.1.1.4'
O O 0.0106 0.0060 'International Tables Vol C Tables 4.2.6.8 and 6.1.1.4'

loop_
_geom_angle_atom_site_label_1
_geom_angle_atom_site_label_2
_geom_angle_atom_site_label_3
_geom_angle
N1 C1 C2 121.77(15)
N1 C1 H1 119.1
C2 C1 H1 119.1
C1 C2 C3 120.51(15)
C1 C2 H2 119.7
C3 C2 H2 119.7
N3 C3 C2 121.99(15)
N3 C3 C4 122.39(15)
C2 C3 C4 115.62(14)
C5 C4 C3 120.42(15)
C5 C4 H4 119.8
C3 C4 H4 119.8
N1 C5 C4 121.97(16)
N1 C5 H5 119.0
C4 C5 H5 119.0
N3 C6 H6A 109.5
N3 C6 H6B 109.5
H6A C6 H6B 109.5
N3 C6 H6C 109.5
H6A C6 H6C 109.5
H6B C6 H6C 109.5
N3 C7 H7A 109.5
N3 C7 H7B 109.5
H7A C7 H7B 109.5
N3 C7 H7C 109.5
H7A C7 H7C 109.5
H7B C7 H7C 109.5
N2 C8 C9 121.68(16)
N2 C8 H8 119.2
C9 C8 H8 119.2
C8 C9 C10 120.53(16)
C8 C9 H9 119.7
C10 C9 H9 119.7
N4 C10 C9 121.79(16)
N4 C10 C11 122.36(15)
C9 C10 C11 115.85(15)
C12 C11 C10 120.03(16)
C12 C11 H11 120.0
C10 C11 H11 120.0
N2 C12 C11 122.02(17)
N2 C12 H12 119.0
C11 C12 H12 119.0
N4 C13 H13A 109.5
N4 C13 H13B 109.5
H13A C13 H13B 109.5
N4 C13 H13C 109.5
H13A C13 H13C 109.5
H13B C13 H13C 109.5
N4 C14 H14A 109.5
N4 C14 H14B 109.5
H14A C14 H14B 109.5
N4 C14 H14C 109.5
H14A C14 H14C 109.5
H14B C14 H14C 109.5
O4 C15 O3 125.90(16)
O4 C15 C21 119.44(15)
O3 C15 C21 114.55(14)
C17 C16 C21 123.00(15)
C17 C16 N5 117.32(15)
C21 C16 N5 119.65(15)
C18 C17 C16 118.75(16)
C18 C17 H17 120.6
C16 C17 H17 120.6
C17 C18 C19 120.07(16)
C17 C18 H18 120.0
C19 C18 H18 120.0
C18 C19 C20 120.39(17)
C18 C19 H19 119.8
C20 C19 H19 119.8
C19 C20 C21 121.14(16)
C19 C20 H20 119.4
C21 C20 H20 119.4
C16 C21 C20 116.66(15)
C16 C21 C15 123.84(15)
C20 C21 C15 119.37(15)
C27 C22 C23 116.35(17)
C27 C22 C28 125.37(16)
C23 C22 C28 118.17(17)
C24 C23 C22 120.7(2)
C24 C23 H23 119.7
C22 C23 H23 119.7
C25 C24 C23 120.8(2)
C25 C24 H24 119.6
C23 C24 H24 119.6
C26 C25 C24 119.88(19)
C26 C25 H25 120.1
C24 C25 H25 120.1
C25 C26 C27 119.3(2)
C25 C26 H26 120.3
C27 C26 H26 120.3
C22 C27 C26 122.93(18)
C22 C27 N6 119.45(15)
C26 C27 N6 117.62(17)
O5 C28 O6 126.17(16)
O5 C28 C22 118.31(15)
O6 C28 C22 115.42(14)
C5 N1 C1 119.69(15)
C5 N1 H1A 120.8(16)
C1 N1 H1A 119.5(15)
C12 N2 C8 119.89(15)
C12 N2 H2A 123.1(15)
C8 N2 H2A 117.0(15)
C3 N3 C6 121.71(15)
C3 N3 C7 121.54(15)
C6 N3 C7 116.73(15)
C10 N4 C14 121.44(16)
C10 N4 C13 121.11(15)
C14 N4 C13 117.45(16)
O2 N5 O1 122.49(18)
O2 N5 C16 118.90(16)
O1 N5 C16 118.60(17)
O7 N6 O8 122.5(2)
O7 N6 C27 118.58(18)
O8 N6 C27 118.8(2)
H9A O9 H9B 91(4)
H10A O10 H10B 96(4)
H11A O11 H11B 96(4)

loop_
_geom_bond_atom_site_label_1
_geom_bond_atom_site_label_2
_geom_bond_distance
C1 N1 1.341(2)
C1 C2 1.355(2)
C1 H1 0.9300
C2 C3 1.416(2)
C2 H2 0.9300
C3 N3 1.339(2)
C3 C4 1.417(2)
C4 C5 1.354(2)
C4 H4 0.9300
C5 N1 1.338(2)
C5 H5 0.9300
C6 N3 1.456(2)
C6 H6A 0.9600
C6 H6B 0.9600
C6 H6C 0.9600
C7 N3 1.459(2)
C7 H7A 0.9600
C7 H7B 0.9600
C7 H7C 0.9600
C8 N2 1.339(2)
C8 C9 1.355(2)
C8 H8 0.9300
C9 C10 1.415(2)
C9 H9 0.9300
C10 N4 1.339(2)
C10 C11 1.416(2)
C11 C12 1.360(3)
C11 H11 0.9300
C12 N2 1.335(2)
C12 H12 0.9300
C13 N4 1.461(3)
C13 H13A 0.9600
C13 H13B 0.9600
C13 H13C 0.9600
C14 N4 1.455(3)
C14 H14A 0.9600
C14 H14B 0.9600
C14 H14C 0.9600
C15 O4 1.238(2)
C15 O3 1.250(2)
C15 C21 1.514(2)
C16 C17 1.381(2)
C16 C21 1.390(2)
C16 N5 1.464(2)
C17 C18 1.374(3)
C17 H17 0.9300
C18 C19 1.380(3)
C18 H18 0.9300
C19 C20 1.382(3)
C19 H19 0.9300
C20 C21 1.391(2)
C20 H20 0.9300
C22 C27 1.385(2)
C22 C23 1.392(3)
C22 C28 1.514(2)
C23 C24 1.390(3)
C23 H23 0.9300
C24 C25 1.372(4)
C24 H24 0.9300
C25 C26 1.354(3)
C25 H25 0.9300
C26 C27 1.387(2)
C26 H26 0.9300
C27 N6 1.465(3)
C28 O5 1.232(2)
C28 O6 1.239(2)
N1 H1A 0.886(10)
N2 H2A 0.890(10)
N5 O2 1.201(2)
N5 O1 1.210(2)
N6 O7 1.193(2)
N6 O8 1.211(2)
O9 H9A 0.833(10)
O9 H9B 0.850(10)
O10 H10A 0.823(10)
O10 H10B 0.824(10)
O11 H11A 0.826(10)
O11 H11B 0.861(10)

loop_
_geom_hbond_atom_site_label_D
_geom_hbond_atom_site_label_H
_geom_hbond_atom_site_label_A
_geom_hbond_site_symmetry_A
_geom_hbond_distance_DH
_geom_hbond_distance_HA
_geom_hbond_distance_DA
_geom_hbond_angle_DHA
_geom_hbond_publ_flag
N1 H1A O6 2_777 0.888(15) 1.754(15) 2.639(2) 175(2) yes
O9 H9A O5 1_455 0.84(4) 2.11(4) 2.896(2) 156(4) yes
O10 H10A O4 . 0.82(4) 2.08(4) 2.892(2) 170(4) yes
O10 H10B O5 . 0.82(3) 2.02(3) 2.847(3) 176(4) yes
O11 H11A O9 . 0.83(4) 2.05(3) 2.841(3) 160(4) yes
O11 H11B O10 . 0.86(4) 2.12(4) 2.943(3) 160(4) yes
C1 H1 O3 2_767 0.93 2.43 3.348(2) 169 yes
C4 H4 O1 . 0.93 2.57 3.474(3) 164 yes
C6 H6B O7 1_545 0.96 2.51 3.258(3) 135 yes
C8 H8 O6 . 0.93 2.40 3.325(3) 177 yes
C23 H23 O8 1_655 0.93 2.55 3.434(3) 160 yes
C2 H2 Cg3 2_767 0.93 2.96 3.7481(19) 144 yes
C7 H7A Cg1 2_667 0.93 2.85 3.661(2) 142 yes
C9 H9 Cg4 1_555 0.93 2.86 3.702(2) 151 yes

loop_
_geom_torsion_atom_site_label_1
_geom_torsion_atom_site_label_2
_geom_torsion_atom_site_label_3
_geom_torsion_atom_site_label_4
_geom_torsion
N1 C1 C2 C3 0.9(3)
C1 C2 C3 N3 178.43(16)
C1 C2 C3 C4 -1.8(2)
N3 C3 C4 C5 -178.69(17)
C2 C3 C4 C5 1.6(2)
C3 C4 C5 N1 -0.3(3)
N2 C8 C9 C10 0.4(3)
C8 C9 C10 N4 179.85(17)
C8 C9 C10 C11 0.1(3)
N4 C10 C11 C12 179.88(18)
C9 C10 C11 C12 -0.4(3)
C10 C11 C12 N2 0.2(3)
C21 C16 C17 C18 -0.2(2)
N5 C16 C17 C18 -178.21(13)
C16 C17 C18 C19 0.2(2)
C17 C18 C19 C20 0.3(3)
C18 C19 C20 C21 -0.8(3)
C17 C16 C21 C20 -0.2(2)
N5 C16 C21 C20 177.74(13)
C17 C16 C21 C15 175.61(14)
N5 C16 C21 C15 -6.5(2)
C19 C20 C21 C16 0.7(2)
C19 C20 C21 C15 -175.32(15)
O4 C15 C21 C16 107.6(2)
O3 C15 C21 C16 -75.9(2)
O4 C15 C21 C20 -76.7(2)
O3 C15 C21 C20 99.8(2)
C27 C22 C23 C24 0.0(3)
C28 C22 C23 C24 -176.52(18)
C22 C23 C24 C25 0.2(3)
C23 C24 C25 C26 -0.2(3)
C24 C25 C26 C27 -0.1(3)
C23 C22 C27 C26 -0.3(2)
C28 C22 C27 C26 175.91(15)
C23 C22 C27 N6 179.05(16)
C28 C22 C27 N6 -4.7(2)
C25 C26 C27 C22 0.4(3)
C25 C26 C27 N6 -179.00(17)
C27 C22 C28 O5 108.3(2)
C23 C22 C28 O5 -75.5(2)
C27 C22 C28 O6 -75.0(2)
C23 C22 C28 O6 101.1(2)
C4 C5 N1 C1 -0.7(3)
C2 C1 N1 C5 0.4(3)
C11 C12 N2 C8 0.3(3)
C9 C8 N2 C12 -0.6(3)
C2 C3 N3 C6 3.1(3)
C4 C3 N3 C6 -176.64(17)
C2 C3 N3 C7 -175.62(17)
C4 C3 N3 C7 4.6(3)
C9 C10 N4 C14 -179.02(19)
C11 C10 N4 C14 0.7(3)
C9 C10 N4 C13 1.7(3)
C11 C10 N4 C13 -178.59(19)
C17 C16 N5 O2 158.56(19)
C21 C16 N5 O2 -19.5(3)
C17 C16 N5 O1 -20.3(2)
C21 C16 N5 O1 161.69(17)
C22 C27 N6 O7 -22.2(3)
C26 C27 N6 O7 157.2(2)
C22 C27 N6 O8 162.33(19)
C26 C27 N6 O8 -18.2(3)
